data_7706655
loop_
_publ_author_name
'Bortoluzzi, Marco'
'Ferraro, Valentina'
'Castro, Jes\'us'

_publ_section_title
;
 Synthesis and photoluminescence of manganese(II) naphtylphosphonic
 diamide complexes.
;
_journal_issue 9
_journal_name_full 'Dalton transactions (Cambridge, England : 2003)'
_journal_page_first 3132
_journal_page_last 3136
_journal_paper_doi 10.1039/d1dt00123j
_journal_volume 50
_journal_year 2021
_chemical_formula_moiety 'C28 H38 Br2 Mn N4 O2 P2'
_chemical_formula_sum 'C28 H38 Br2 Mn N4 O2 P2'
_chemical_formula_weight 739.32
_space_group_crystal_system monoclinic
_space_group_IT_number 14
_space_group_name_Hall '-P 2yn'
_space_group_name_H-M_alt 'P 1 21/n 1'
_atom_sites_solution_hydrogens geom
_audit_creation_method SHELXL-2018/3
_audit_update_record
;
2020-11-03 deposited with the CCDC.	2021-02-23 downloaded from the CCDC.
;
_cell_angle_alpha 90
_cell_angle_beta 97.1810(10)
_cell_angle_gamma 90
_cell_formula_units_Z 4
_cell_length_a 11.3369(4)
_cell_length_b 16.9218(5)
_cell_length_c 17.2939(6)
_cell_measurement_reflns_used 9651
_cell_measurement_temperature 100(2)
_cell_measurement_theta_max 28.27
_cell_measurement_theta_min 2.37
_cell_volume 3291.65(19)
_computing_cell_refinement 'Bruker SAINT'
_computing_data_collection 'Bruker APEX3'
_computing_data_reduction 'Bruker SAINT'
_computing_molecular_graphics 'Ortep-3 for Windows 2014/1 (Farrugia, 2012)'
_computing_structure_refinement 'SHELXL-2018/3 (Sheldrick, 2018)'
_computing_structure_solution 'SHELXT 2018/2 (Sheldrick, 2018)'
_diffrn_ambient_temperature 100(2)
_diffrn_measured_fraction_theta_full 0.999
_diffrn_measured_fraction_theta_max 0.999
_diffrn_measurement_device_type 'Bruker D8 Venture Photon II CMOS'
_diffrn_measurement_method '\f and \w scans'
_diffrn_radiation_monochromator 'Incoatec HeliosTM multilayer optics'
_diffrn_radiation_source 'Incoatec high brillance I\muS microsource'
_diffrn_radiation_type MoK\a
_diffrn_radiation_wavelength 0.71073
_diffrn_reflns_av_R_equivalents 0.0363
_diffrn_reflns_av_unetI/netI 0.0184
_diffrn_reflns_Laue_measured_fraction_full 0.999
_diffrn_reflns_Laue_measured_fraction_max 0.999
_diffrn_reflns_limit_h_max 15
_diffrn_reflns_limit_h_min -15
_diffrn_reflns_limit_k_max 22
_diffrn_reflns_limit_k_min -22
_diffrn_reflns_limit_l_max 23
_diffrn_reflns_limit_l_min -23
_diffrn_reflns_number 77021
_diffrn_reflns_point_group_measured_fraction_full 0.999
_diffrn_reflns_point_group_measured_fraction_max 0.999
_diffrn_reflns_theta_full 25.242
_diffrn_reflns_theta_max 28.298
_diffrn_reflns_theta_min 2.366
_exptl_absorpt_coefficient_mu 2.956
_exptl_absorpt_correction_T_max 0.7457
_exptl_absorpt_correction_T_min 0.4625
_exptl_absorpt_correction_type multi-scan
_exptl_absorpt_process_details 'SADABS-2016/2 (Bruker AXS Inc.)'
_exptl_crystal_colour colourless
_exptl_crystal_density_diffrn 1.492
_exptl_crystal_description prism
_exptl_crystal_F_000 1500
_exptl_crystal_size_max 0.243
_exptl_crystal_size_mid 0.231
_exptl_crystal_size_min 0.122
_refine_diff_density_max 0.809
_refine_diff_density_min -0.615
_refine_diff_density_rms 0.056
_refine_ls_extinction_method none
_refine_ls_goodness_of_fit_ref 1.035
_refine_ls_hydrogen_treatment constr
_refine_ls_matrix_type full
_refine_ls_number_parameters 360
_refine_ls_number_reflns 8169
_refine_ls_number_restraints 0
_refine_ls_restrained_S_all 1.035
_refine_ls_R_factor_all 0.0257
_refine_ls_R_factor_gt 0.0226
_refine_ls_shift/su_max 0.002
_refine_ls_shift/su_mean 0.000
_refine_ls_structure_factor_coef Fsqd
_refine_ls_weighting_details 'w=1/[\s^2^(Fo^2^)+(0.0238P)^2^+2.0720P] where P=(Fo^2^+2Fc^2^)/3'
_refine_ls_weighting_scheme calc
_refine_ls_wR_factor_gt 0.0543
_refine_ls_wR_factor_ref 0.0557
_reflns_Friedel_coverage 0.000
_reflns_number_gt 7498
_reflns_number_total 8169
_reflns_threshold_expression 'I > 2\s(I)'
_cod_data_source_file d1dt00123j3.cif
_cod_data_source_block MnBrNaphtaphosforamide
_cod_depositor_comments 'Adding full bibliography for 7706655--7706657.cif.'
_cod_original_sg_symbol_H-M 'P 21/n'
_cod_database_code 7706655
_shelx_shelxl_version_number 2018/3
_shelx_space_group_comment
;
The symmetry employed for this shelxl refinement is uniquely defined
by the following loop, which should always be used as a source of
symmetry information in preference to the above space-group names.
They are only intended as comments.
;
_shelx_estimated_absorpt_t_min 0.534
_shelx_estimated_absorpt_t_max 0.714

loop_
_space_group_symop_operation_xyz
'x, y, z'
'x+1/2, -y+1/2, z+1/2'
'-x, -y, -z'
'-x-1/2, y-1/2, -z-1/2'

loop_
_atom_site_label
_atom_site_type_symbol
_atom_site_fract_x
_atom_site_fract_y
_atom_site_fract_z
_atom_site_U_iso_or_equiv
_atom_site_adp_type
_atom_site_occupancy
_atom_site_site_symmetry_order
_atom_site_calc_flag
_atom_site_refinement_flags_posn
_atom_site_refinement_flags_adp
_atom_site_refinement_flags_occupancy
_atom_site_disorder_assembly
_atom_site_disorder_group
Mn Mn 0.71509(2) 0.71329(2) 0.19824(2) 0.01488(5) Uani 1 1 d . . . . .
Br1 Br 0.74165(2) 0.59933(2) 0.11236(2) 0.02685(4) Uani 1 1 d . . . . .
Br2 Br 0.61466(2) 0.83448(2) 0.14237(2) 0.03035(5) Uani 1 1 d . . . . .
P1 P 0.59927(3) 0.70131(2) 0.36455(2) 0.01568(7) Uani 1 1 d . . . . .
O1 O 0.61364(9) 0.67936(6) 0.28207(6) 0.0193(2) Uani 1 1 d . . . . .
N11 N 0.59819(11) 0.79503(7) 0.38805(7) 0.0197(2) Uani 1 1 d . . . . .
N12 N 0.71146(11) 0.66340(7) 0.42241(7) 0.0195(2) Uani 1 1 d . . . . .
C11 C 0.45999(12) 0.66320(8) 0.38650(8) 0.0166(3) Uani 1 1 d . . . . .
C12 C 0.40092(12) 0.60899(8) 0.33650(8) 0.0167(3) Uani 1 1 d . . . . .
H12 H 0.430998 0.596455 0.289120 0.020 Uiso 1 1 calc R U . . .
C13 C 0.23485(14) 0.51462(9) 0.30450(9) 0.0228(3) Uani 1 1 d . . . . .
H13 H 0.263815 0.500874 0.257061 0.027 Uiso 1 1 calc R U . . .
C14 C 0.13405(15) 0.47933(10) 0.32440(10) 0.0281(3) Uani 1 1 d . . . . .
H14 H 0.093708 0.441044 0.290667 0.034 Uiso 1 1 calc R U . . .
C15 C 0.08971(14) 0.49934(10) 0.39447(10) 0.0273(3) Uani 1 1 d . . . . .
H15 H 0.019602 0.474551 0.407444 0.033 Uiso 1 1 calc R U . . .
C16 C 0.14658(13) 0.55395(9) 0.44379(9) 0.0231(3) Uani 1 1 d . . . . .
H16 H 0.115990 0.566879 0.490898 0.028 Uiso 1 1 calc R U . . .
C17 C 0.31190(13) 0.64939(9) 0.47486(8) 0.0195(3) Uani 1 1 d . . . . .
H17 H 0.280993 0.664308 0.521324 0.023 Uiso 1 1 calc R U . . .
C18 C 0.41407(13) 0.68375(9) 0.45670(8) 0.0199(3) Uani 1 1 d . . . . .
H18 H 0.454513 0.721458 0.491068 0.024 Uiso 1 1 calc R U . . .
C19 C 0.29591(12) 0.57156(8) 0.35456(8) 0.0171(3) Uani 1 1 d . . . . .
C110 C 0.25133(12) 0.59159(8) 0.42505(8) 0.0178(3) Uani 1 1 d . . . . .
C111 C 0.70717(15) 0.84218(10) 0.39058(11) 0.0292(4) Uani 1 1 d . . . . .
H11A H 0.714003 0.863237 0.338540 0.044 Uiso 1 1 calc R U . . .
H11B H 0.776192 0.808797 0.407587 0.044 Uiso 1 1 calc R U . . .
H11C H 0.704124 0.886018 0.427313 0.044 Uiso 1 1 calc R U . . .
C112 C 0.49198(15) 0.84286(10) 0.36596(11) 0.0299(4) Uani 1 1 d . . . . .
H11D H 0.484335 0.882271 0.406554 0.045 Uiso 1 1 calc R U . . .
H11E H 0.421657 0.808671 0.360005 0.045 Uiso 1 1 calc R U . . .
H11F H 0.498728 0.869715 0.316494 0.045 Uiso 1 1 calc R U . . .
C113 C 0.75945(15) 0.58709(10) 0.40142(10) 0.0279(3) Uani 1 1 d . . . . .
H11G H 0.842631 0.582746 0.424543 0.042 Uiso 1 1 calc R U . . .
H11H H 0.754726 0.583140 0.344578 0.042 Uiso 1 1 calc R U . . .
H11I H 0.713098 0.544314 0.421085 0.042 Uiso 1 1 calc R U . . .
C114 C 0.72179(15) 0.67582(11) 0.50697(9) 0.0288(3) Uani 1 1 d . . . . .
H11J H 0.677564 0.634468 0.530672 0.043 Uiso 1 1 calc R U . . .
H11K H 0.688999 0.727669 0.517781 0.043 Uiso 1 1 calc R U . . .
H11L H 0.805710 0.673606 0.528925 0.043 Uiso 1 1 calc R U . . .
P2 P 0.98383(3) 0.79570(2) 0.27110(2) 0.01599(7) Uani 1 1 d . . . . .
O2 O 0.87245(9) 0.74692(6) 0.25959(6) 0.0208(2) Uani 1 1 d . . . . .
N21 N 0.97790(11) 0.88742(7) 0.24007(7) 0.0188(2) Uani 1 1 d . . . . .
N22 N 1.02653(11) 0.80367(7) 0.36490(7) 0.0198(2) Uani 1 1 d . . . . .
C21 C 1.09459(12) 0.74916(8) 0.22053(8) 0.0179(3) Uani 1 1 d . . . . .
C22 C 1.06804(13) 0.67868(8) 0.18236(9) 0.0189(3) Uani 1 1 d . . . . .
H22 H 0.990709 0.656717 0.181151 0.023 Uiso 1 1 calc R U . . .
C23 C 1.12808(15) 0.56682(9) 0.10338(9) 0.0241(3) Uani 1 1 d . . . . .
H23 H 1.050215 0.545278 0.099947 0.029 Uiso 1 1 calc R U . . .
C24 C 1.21398(16) 0.52864(10) 0.06837(10) 0.0282(3) Uani 1 1 d . . . . .
H24 H 1.195134 0.481065 0.040366 0.034 Uiso 1 1 calc R U . . .
C25 C 1.33019(16) 0.55965(10) 0.07374(10) 0.0293(4) Uani 1 1 d . . . . .
H25 H 1.389347 0.532228 0.050004 0.035 Uiso 1 1 calc R U . . .
C26 C 1.35880(14) 0.62887(10) 0.11276(9) 0.0256(3) Uani 1 1 d . . . . .
H26 H 1.437322 0.649218 0.115581 0.031 Uiso 1 1 calc R U . . .
C27 C 1.29674(13) 0.74320(9) 0.18852(9) 0.0213(3) Uani 1 1 d . . . . .
H27 H 1.374228 0.765242 0.191344 0.026 Uiso 1 1 calc R U . . .
C28 C 1.21074(13) 0.78192(9) 0.22247(9) 0.0204(3) Uani 1 1 d . . . . .
H28 H 1.228558 0.831173 0.247609 0.025 Uiso 1 1 calc R U . . .
C29 C 1.15496(13) 0.63857(8) 0.14485(8) 0.0192(3) Uani 1 1 d . . . . .
C210 C 1.27155(13) 0.67036(9) 0.14906(9) 0.0197(3) Uani 1 1 d . . . . .
C211 C 0.96851(15) 0.90220(9) 0.15585(9) 0.0238(3) Uani 1 1 d . . . . .
H21A H 0.884500 0.905782 0.134354 0.036 Uiso 1 1 calc R U . . .
H21B H 1.006097 0.858739 0.130550 0.036 Uiso 1 1 calc R U . . .
H21C H 1.008655 0.951928 0.146438 0.036 Uiso 1 1 calc R U . . .
C212 C 0.91512(15) 0.94766(9) 0.28075(10) 0.0246(3) Uani 1 1 d . . . . .
H21D H 0.951842 0.999412 0.274978 0.037 Uiso 1 1 calc R U . . .
H21E H 0.920260 0.934197 0.336181 0.037 Uiso 1 1 calc R U . . .
H21F H 0.831462 0.949504 0.258170 0.037 Uiso 1 1 calc R U . . .
C213 C 1.13200(15) 0.84940(11) 0.39467(10) 0.0297(4) Uani 1 1 d . . . . .
H21G H 1.121352 0.871729 0.445627 0.044 Uiso 1 1 calc R U . . .
H21H H 1.143412 0.892287 0.358256 0.044 Uiso 1 1 calc R U . . .
H21I H 1.201891 0.814825 0.400083 0.044 Uiso 1 1 calc R U . . .
C214 C 1.00066(15) 0.74064(11) 0.41824(11) 0.0306(4) Uani 1 1 d . . . . .
H21J H 1.068172 0.704115 0.426173 0.046 Uiso 1 1 calc R U . . .
H21K H 0.929388 0.711913 0.395902 0.046 Uiso 1 1 calc R U . . .
H21L H 0.987101 0.763693 0.468360 0.046 Uiso 1 1 calc R U . . .

loop_
_atom_site_aniso_label
_atom_site_aniso_U_11
_atom_site_aniso_U_22
_atom_site_aniso_U_33
_atom_site_aniso_U_23
_atom_site_aniso_U_13
_atom_site_aniso_U_12
Mn 0.01311(10) 0.01770(10) 0.01417(10) -0.00042(7) 0.00301(7) -0.00048(7)
Br1 0.03089(9) 0.02763(8) 0.02234(8) -0.01001(6) 0.00454(6) -0.00153(6)
Br2 0.02831(9) 0.03240(9) 0.03254(9) 0.01448(7) 0.01250(7) 0.01331(6)
P1 0.01365(16) 0.01932(17) 0.01431(16) -0.00041(12) 0.00271(13) -0.00123(13)
O1 0.0182(5) 0.0248(5) 0.0157(5) -0.0017(4) 0.0054(4) -0.0038(4)
N11 0.0166(6) 0.0210(6) 0.0217(6) -0.0020(5) 0.0030(5) -0.0003(5)
N12 0.0164(6) 0.0243(6) 0.0175(6) -0.0004(5) 0.0008(5) 0.0018(5)
C11 0.0140(6) 0.0210(7) 0.0151(6) 0.0024(5) 0.0024(5) 0.0006(5)
C12 0.0169(6) 0.0188(6) 0.0147(6) 0.0018(5) 0.0032(5) 0.0025(5)
C13 0.0233(7) 0.0217(7) 0.0234(7) -0.0027(6) 0.0036(6) -0.0015(6)
C14 0.0254(8) 0.0228(7) 0.0358(9) -0.0054(6) 0.0030(7) -0.0063(6)
C15 0.0220(7) 0.0222(7) 0.0390(9) 0.0023(6) 0.0093(7) -0.0049(6)
C16 0.0211(7) 0.0224(7) 0.0273(8) 0.0040(6) 0.0090(6) -0.0003(6)
C17 0.0186(7) 0.0261(7) 0.0144(6) 0.0002(5) 0.0044(5) 0.0010(6)
C18 0.0186(7) 0.0255(7) 0.0157(7) -0.0019(5) 0.0017(5) -0.0007(6)
C19 0.0164(6) 0.0163(6) 0.0185(7) 0.0026(5) 0.0015(5) 0.0014(5)
C110 0.0160(6) 0.0180(6) 0.0197(7) 0.0035(5) 0.0030(5) 0.0019(5)
C111 0.0237(8) 0.0242(8) 0.0403(10) -0.0095(7) 0.0065(7) -0.0064(6)
C112 0.0247(8) 0.0242(8) 0.0393(10) 0.0029(7) -0.0020(7) 0.0032(6)
C113 0.0264(8) 0.0229(8) 0.0341(9) 0.0017(6) 0.0023(7) 0.0036(6)
C114 0.0232(8) 0.0444(10) 0.0178(7) 0.0013(7) -0.0016(6) 0.0028(7)
P2 0.01363(16) 0.01500(16) 0.01928(17) -0.00302(13) 0.00180(13) -0.00108(12)
O2 0.0141(5) 0.0209(5) 0.0272(5) -0.0060(4) 0.0023(4) -0.0028(4)
N21 0.0204(6) 0.0171(6) 0.0190(6) -0.0019(5) 0.0034(5) 0.0009(5)
N22 0.0191(6) 0.0202(6) 0.0195(6) -0.0008(5) 0.0009(5) -0.0027(5)
C21 0.0154(6) 0.0179(6) 0.0201(7) -0.0015(5) 0.0013(5) 0.0011(5)
C22 0.0165(6) 0.0183(7) 0.0218(7) -0.0011(5) 0.0024(5) 0.0002(5)
C23 0.0281(8) 0.0203(7) 0.0237(7) -0.0016(6) 0.0030(6) 0.0025(6)
C24 0.0386(9) 0.0222(7) 0.0240(8) -0.0021(6) 0.0053(7) 0.0086(7)
C25 0.0344(9) 0.0314(9) 0.0237(8) 0.0023(6) 0.0098(7) 0.0154(7)
C26 0.0219(7) 0.0323(8) 0.0232(7) 0.0057(6) 0.0057(6) 0.0083(6)
C27 0.0153(6) 0.0254(7) 0.0229(7) 0.0022(6) 0.0011(5) -0.0002(5)
C28 0.0175(7) 0.0202(7) 0.0231(7) -0.0013(5) 0.0004(5) -0.0017(5)
C29 0.0214(7) 0.0178(6) 0.0182(7) 0.0009(5) 0.0022(5) 0.0038(5)
C210 0.0192(7) 0.0225(7) 0.0176(7) 0.0046(5) 0.0024(5) 0.0047(5)
C211 0.0273(8) 0.0228(7) 0.0210(7) 0.0010(6) 0.0021(6) -0.0008(6)
C212 0.0292(8) 0.0160(7) 0.0302(8) -0.0020(6) 0.0104(6) 0.0015(6)
C213 0.0266(8) 0.0364(9) 0.0244(8) -0.0021(7) -0.0030(6) -0.0115(7)
C214 0.0224(8) 0.0336(9) 0.0346(9) 0.0143(7) -0.0010(7) -0.0001(6)

loop_
_atom_type_symbol
_atom_type_description
_atom_type_scat_dispersion_real
_atom_type_scat_dispersion_imag
_atom_type_scat_source
C C 0.0033 0.0016 'International Tables Vol C Tables 4.2.6.8 and 6.1.1.4'
H H 0.0000 0.0000 'International Tables Vol C Tables 4.2.6.8 and 6.1.1.4'
N N 0.0061 0.0033 'International Tables Vol C Tables 4.2.6.8 and 6.1.1.4'
O O 0.0106 0.0060 'International Tables Vol C Tables 4.2.6.8 and 6.1.1.4'
P P 0.1023 0.0942 'International Tables Vol C Tables 4.2.6.8 and 6.1.1.4'
Mn Mn 0.3368 0.7283 'International Tables Vol C Tables 4.2.6.8 and 6.1.1.4'
Br Br -0.2901 2.4595 'International Tables Vol C Tables 4.2.6.8 and 6.1.1.4'

loop_
_geom_angle_atom_site_label_1
_geom_angle_atom_site_label_2
_geom_angle_atom_site_label_3
_geom_angle
_geom_angle_site_symmetry_1
_geom_angle_site_symmetry_3
_geom_angle_publ_flag
O2 Mn O1 104.05(4) . . ?
O2 Mn Br1 111.43(3) . . ?
O1 Mn Br1 109.18(3) . . ?
O2 Mn Br2 107.51(3) . . ?
O1 Mn Br2 103.71(3) . . ?
Br1 Mn Br2 119.633(10) . . ?
O1 P1 N11 118.69(6) . . ?
O1 P1 N12 108.26(6) . . ?
N11 P1 N12 104.81(7) . . ?
O1 P1 C11 108.40(6) . . ?
N11 P1 C11 105.20(7) . . ?
N12 P1 C11 111.45(7) . . ?
P1 O1 Mn 137.91(6) . . ?
C112 N11 C111 111.71(13) . . ?
C112 N11 P1 120.19(11) . . ?
C111 N11 P1 120.12(10) . . ?
C113 N12 C114 112.79(13) . . ?
C113 N12 P1 118.39(11) . . ?
C114 N12 P1 120.60(11) . . ?
C12 C11 C18 119.88(13) . . ?
C12 C11 P1 118.68(11) . . ?
C18 C11 P1 121.30(11) . . ?
C11 C12 C19 121.04(13) . . ?
C14 C13 C19 120.13(15) . . ?
C13 C14 C15 120.60(15) . . ?
C16 C15 C14 120.58(15) . . ?
C15 C16 C110 120.31(15) . . ?
C18 C17 C110 120.81(13) . . ?
C17 C18 C11 120.20(14) . . ?
C13 C19 C12 121.94(13) . . ?
C13 C19 C110 119.24(13) . . ?
C12 C19 C110 118.82(13) . . ?
C19 C110 C16 119.14(14) . . ?
C19 C110 C17 119.23(13) . . ?
C16 C110 C17 121.63(14) . . ?
O2 P2 N22 108.42(6) . . ?
O2 P2 N21 118.53(6) . . ?
N22 P2 N21 103.93(6) . . ?
O2 P2 C21 108.76(6) . . ?
N22 P2 C21 112.29(7) . . ?
N21 P2 C21 104.93(7) . . ?
P2 O2 Mn 152.77(7) . . ?
C211 N21 C212 112.13(12) . . ?
C211 N21 P2 118.71(10) . . ?
C212 N21 P2 120.09(10) . . ?
C213 N22 C214 112.52(13) . . ?
C213 N22 P2 121.27(11) . . ?
C214 N22 P2 120.40(11) . . ?
C22 C21 C28 119.59(13) . . ?
C22 C21 P2 119.20(11) . . ?
C28 C21 P2 121.15(11) . . ?
C21 C22 C29 120.69(13) . . ?
C24 C23 C29 120.34(15) . . ?
C23 C24 C25 120.32(15) . . ?
C26 C25 C24 120.81(15) . . ?
C25 C26 C210 120.31(15) . . ?
C28 C27 C210 120.73(14) . . ?
C27 C28 C21 120.67(14) . . ?
C22 C29 C210 119.38(13) . . ?
C22 C29 C23 121.41(14) . . ?
C210 C29 C23 119.21(14) . . ?
C29 C210 C27 118.89(13) . . ?
C29 C210 C26 119.00(14) . . ?
C27 C210 C26 122.10(14) . . ?

loop_
_geom_bond_atom_site_label_1
_geom_bond_atom_site_label_2
_geom_bond_distance
_geom_bond_site_symmetry_2
_geom_bond_publ_flag
Mn O2 2.0393(10) . ?
Mn O1 2.0423(10) . ?
Mn Br1 2.4753(3) . ?
Mn Br2 2.4820(3) . ?
P1 O1 1.5024(10) . ?
P1 N11 1.6375(13) . ?
P1 N12 1.6468(13) . ?
P1 C11 1.7898(14) . ?
N11 C112 1.462(2) . ?
N11 C111 1.4668(19) . ?
N12 C113 1.465(2) . ?
N12 C114 1.468(2) . ?
C11 C12 1.376(2) . ?
C11 C18 1.423(2) . ?
C12 C19 1.417(2) . ?
C13 C14 1.371(2) . ?
C13 C19 1.417(2) . ?
C14 C15 1.410(2) . ?
C15 C16 1.364(2) . ?
C16 C110 1.420(2) . ?
C17 C18 1.367(2) . ?
C17 C110 1.422(2) . ?
C19 C110 1.418(2) . ?
P2 O2 1.5009(10) . ?
P2 N22 1.6395(13) . ?
P2 N21 1.6408(13) . ?
P2 C21 1.7990(15) . ?
N21 C211 1.4685(19) . ?
N21 C212 1.4717(18) . ?
N22 C213 1.4628(19) . ?
N22 C214 1.464(2) . ?
C21 C22 1.378(2) . ?
C21 C28 1.425(2) . ?
C22 C29 1.419(2) . ?
C23 C24 1.371(2) . ?
C23 C29 1.424(2) . ?
C24 C25 1.410(3) . ?
C25 C26 1.370(2) . ?
C26 C210 1.421(2) . ?
C27 C28 1.367(2) . ?
C27 C210 1.421(2) . ?
C29 C210 1.420(2) . ?
